data_7207303
loop_
_publ_author_name
'Henke, Sebastian'
'Schneemann, Andreas'
'Kapoor, Shobhna'
'Winter, Roland'
'Fischer, Roland A.'

_publ_section_title
;
 Zinc-1,4-benzenedicarboxylate-bipyridine frameworks -- linker
 functionalization impacts network topology during solvothermal synthesis
;
_journal_issue 3
_journal_name_full 'Journal of Materials Chemistry'
_journal_page_first 909
_journal_paper_doi 10.1039/c1jm14791a
_journal_volume 22
_journal_year 2012
_chemical_formula_sum 'C19 H20 N O8 Zn'
_chemical_formula_weight 455.73
_chemical_name_systematic
;
?
;
_space_group_IT_number 123
_symmetry_cell_setting tetragonal
_symmetry_space_group_name_Hall '-P 4 2'
_symmetry_space_group_name_H-M 'P 4/m m m'
_atom_sites_solution_hydrogens none
_atom_sites_solution_primary direct
_atom_sites_solution_secondary difmap
_audit_creation_method SHELXL-97
_cell_angle_alpha 90.00
_cell_angle_beta 90.00
_cell_angle_gamma 90.00
_cell_formula_units_Z 2
_cell_length_a 10.773(4)
_cell_length_b 10.773(4)
_cell_length_c 13.947(5)
_cell_measurement_reflns_used 551
_cell_measurement_temperature 108(2)
_cell_measurement_theta_max 28.7766
_cell_measurement_theta_min 3.0409
_cell_volume 1618.7(10)
_computing_cell_refinement 'CrysAlisPro, Oxford Diffraction Ltd.'
_computing_data_collection 'CrysAlisPro, Oxford Diffraction Ltd.'
_computing_data_reduction 'CrysAlisPro, Oxford Diffraction Ltd.'
_computing_structure_refinement 'SHELXL-97 (Sheldrick, 1997)'
_computing_structure_solution 'SHELXS-97 (Sheldrick, 1990)'
_diffrn_ambient_temperature 108(2)
_diffrn_detector_area_resol_mean 8.4171
_diffrn_measured_fraction_theta_full 0.988
_diffrn_measured_fraction_theta_max 0.988
_diffrn_measurement_device_type 'Xcalibur, Sapphire2, large Be window'
_diffrn_measurement_method '\w scans'
_diffrn_radiation_monochromator graphite
_diffrn_radiation_source 'Enhance (Mo) X-ray Source'
_diffrn_radiation_type MoK\a
_diffrn_radiation_wavelength 0.71073
_diffrn_reflns_av_R_equivalents 0.1752
_diffrn_reflns_av_sigmaI/netI 0.1327
_diffrn_reflns_limit_h_max 12
_diffrn_reflns_limit_h_min -10
_diffrn_reflns_limit_k_max 12
_diffrn_reflns_limit_k_min -12
_diffrn_reflns_limit_l_max 16
_diffrn_reflns_limit_l_min -14
_diffrn_reflns_number 6647
_diffrn_reflns_theta_full 24.99
_diffrn_reflns_theta_max 24.99
_diffrn_reflns_theta_min 3.48
_exptl_absorpt_coefficient_mu 0.788
_exptl_absorpt_correction_T_max 1.00000
_exptl_absorpt_correction_T_min 0.40719
_exptl_absorpt_correction_type multi-scan
_exptl_crystal_colour colorless
_exptl_crystal_density_diffrn 0.936
_exptl_crystal_density_method 'not measured'
_exptl_crystal_description 'block shaped'
_exptl_crystal_F_000 470
_exptl_crystal_size_max 0.12
_exptl_crystal_size_mid 0.05
_exptl_crystal_size_min 0.01
_platon_squeeze_details
;
;
_refine_diff_density_max 0.239
_refine_diff_density_min -0.449
_refine_diff_density_rms 0.031
_refine_ls_extinction_method none
_refine_ls_goodness_of_fit_ref 0.658
_refine_ls_hydrogen_treatment none
_refine_ls_matrix_type full
_refine_ls_number_parameters 73
_refine_ls_number_reflns 885
_refine_ls_number_restraints 48
_refine_ls_restrained_S_all 0.651
_refine_ls_R_factor_all 0.0873
_refine_ls_R_factor_gt 0.0348
_refine_ls_shift/su_max 0.000
_refine_ls_shift/su_mean 0.000
_refine_ls_structure_factor_coef Fsqd
_refine_ls_weighting_details 'calc w=1/[\s^2^(Fo^2^)+(0.0000P)^2^+0.0000P] where P=(Fo^2^+2Fc^2^)/3'
_refine_ls_weighting_scheme calc
_refine_ls_wR_factor_gt 0.0520
_refine_ls_wR_factor_ref 0.0663
_reflns_number_gt 519
_reflns_number_total 885
_reflns_threshold_expression >2sigma(I)
_cod_data_source_file c1jm14791a.txt
_cod_data_source_block 2,3-BME-BMOF
_cod_original_cell_volume 1618.6(10)
_cod_original_sg_symbol_H-M P4/mmm
_cod_database_code 7207303

loop_
_symmetry_equiv_pos_as_xyz
'x, y, z'
'-x, -y, z'
'-y, x, z'
'y, -x, z'
'-x, y, -z'
'x, -y, -z'
'y, x, -z'
'-y, -x, -z'
'-x, -y, -z'
'x, y, -z'
'y, -x, -z'
'-y, x, -z'
'x, -y, z'
'-x, y, z'
'-y, -x, z'
'y, x, z'

loop_
_atom_site_label
_atom_site_type_symbol
_atom_site_fract_x
_atom_site_fract_y
_atom_site_fract_z
_atom_site_U_iso_or_equiv
_atom_site_adp_type
_atom_site_occupancy
_atom_site_symmetry_multiplicity
_atom_site_calc_flag
_atom_site_refinement_flags
C5A C 0.5806(8) 0.5806(8) 0.8928(8) 0.033(3) Uani 0.25 2 d SPU
C4A C 0.5778(12) 0.5778(12) 0.8022(11) 0.066(4) Uani 0.25 2 d SPU
C3 C 0.0618(11) 0.477(2) 0.4240(7) 0.044(7) Uani 0.25 1 d PU
C3A C 0.0584(12) 0.3889(11) 0.4229(9) 0.076(5) Uani 0.25 1 d PU
C2 C 0.1274(9) 0.5517(7) 0.5000 0.081(4) Uani 0.50 2 d SPU
N1 N 0.5000 0.5000 0.7482(3) 0.0475(16) Uani 1 8 d S
Zn1 Zn 0.5000 0.5000 0.60443(5) 0.0560(3) Uani 1 8 d S
O1 O 0.3230(3) 0.4593(4) 0.57790(15) 0.0645(18) Uani 0.50 1 d P
C1 C 0.2714(8) 0.5441(8) 0.5000 0.073(4) Uani 0.50 2 d SPU
C6 C 0.5000 0.5000 0.9495(3) 0.059(2) Uani 1 8 d S
C5 C 0.6246(10) 0.5000 0.8944(7) 0.016(2) Uani 0.25 2 d SPU
C4 C 0.6186(14) 0.5000 0.8014(9) 0.037(4) Uani 0.25 2 d SPU

loop_
_atom_site_aniso_label
_atom_site_aniso_U_11
_atom_site_aniso_U_22
_atom_site_aniso_U_33
_atom_site_aniso_U_23
_atom_site_aniso_U_13
_atom_site_aniso_U_12
C5A 0.038(3) 0.038(3) 0.024(4) -0.004(3) -0.004(3) -0.013(4)
C4A 0.069(5) 0.069(5) 0.058(6) -0.001(3) -0.001(3) 0.002(5)
C3 0.074(7) 0.02(2) 0.040(4) -0.006(6) -0.004(3) -0.002(7)
C3A 0.069(9) 0.081(12) 0.079(8) -0.019(8) -0.006(5) -0.027(9)
C2 0.105(7) 0.105(10) 0.032(4) 0.000 0.000 0.008(6)
N1 0.057(3) 0.057(3) 0.028(3) 0.000 0.000 0.000
Zn1 0.0736(5) 0.0736(5) 0.0209(4) 0.000 0.000 0.000
O1 0.062(2) 0.100(5) 0.0308(14) 0.0105(16) -0.0121(14) -0.023(2)
C1 0.071(6) 0.109(12) 0.039(4) 0.000 0.000 0.019(5)
C6 0.080(4) 0.080(4) 0.018(3) 0.000 0.000 0.000
C5 0.019(4) 0.010(4) 0.019(4) 0.000 0.000(4) 0.000
C4 0.043(5) 0.033(6) 0.037(5) 0.000 0.001(4) 0.000

loop_
_atom_type_symbol
_atom_type_description
_atom_type_scat_dispersion_real
_atom_type_scat_dispersion_imag
_atom_type_scat_source
C C 0.0033 0.0016 'International Tables Vol C Tables 4.2.6.8 and 6.1.1.4'
H H 0.0000 0.0000 'International Tables Vol C Tables 4.2.6.8 and 6.1.1.4'
N N 0.0061 0.0033 'International Tables Vol C Tables 4.2.6.8 and 6.1.1.4'
O O 0.0106 0.0060 'International Tables Vol C Tables 4.2.6.8 and 6.1.1.4'
Zn Zn 0.2839 1.4301 'International Tables Vol C Tables 4.2.6.8 and 6.1.1.4'

loop_
_geom_angle_atom_site_label_1
_geom_angle_atom_site_label_2
_geom_angle_atom_site_label_3
_geom_angle
_geom_angle_site_symmetry_1
_geom_angle_site_symmetry_3
C5 C5A C5 147(2) . 3_655
C5 C5A C4A 90.8(10) . .
C5 C5A C4A 90.8(10) 3_655 .
C5 C5A C6 75.5(11) . .
C5 C5A C6 75.5(11) 3_655 .
C4A C5A C6 120.8(12) . .
C5 C5A C4 54.4(9) . .
C5 C5A C4 120.3(14) 3_655 .
C4A C5A C4 36.4(4) . .
C6 C5A C4 105.1(8) . .
C5 C5A C4 120.3(14) . 3_655
C5 C5A C4 54.4(9) 3_655 3_655
C4A C5A C4 36.4(4) . 3_655
C6 C5A C4 105.1(8) . 3_655
C4 C5A C4 69.0(11) . 3_655
C5 C5A C5A 28.6(11) . 4_565
C5 C5A C5A 118.6(11) 3_655 4_565
C4A C5A C5A 88.6(7) . 4_565
C6 C5A C5A 53.5(2) . 4_565
C4 C5A C5A 57.0(5) . 4_565
C4 C5A C5A 104.8(7) 3_655 4_565
C5 C5A C5A 118.6(11) . 3_655
C5 C5A C5A 28.6(11) 3_655 3_655
C4A C5A C5A 88.6(7) . 3_655
C6 C5A C5A 53.5(2) . 3_655
C4 C5A C5A 104.8(7) . 3_655
C4 C5A C5A 57.0(5) 3_655 3_655
C5A C5A C5A 90.000(4) 4_565 3_655
C4 C4A C4 145(3) . 3_655
C4 C4A C5A 91.3(15) . .
C4 C4A C5A 91.3(15) 3_655 .
C4 C4A N1 75.1(17) . .
C4 C4A N1 75.1(17) 3_655 .
C5A C4A N1 124.5(15) . .
C4 C4A C5 53.5(12) . .
C4 C4A C5 121.8(19) 3_655 .
C5A C4A C5 37.8(4) . .
N1 C4A C5 107.7(10) . .
C4 C4A C5 121.8(19) . 3_655
C4 C4A C5 53.5(12) 3_655 3_655
C5A C4A C5 37.8(4) . 3_655
N1 C4A C5 107.7(10) . 3_655
C5 C4A C5 71.9(9) . 3_655
C4 C4A C4A 27.7(17) . 4_565
C4 C4A C4A 117.7(17) 3_655 4_565
C5A C4A C4A 91.4(7) . 4_565
N1 C4A C4A 53.4(3) . 4_565
C5 C4A C4A 58.8(6) . 4_565
C5 C4A C4A 108.2(7) 3_655 4_565
C4 C4A C4A 117.7(17) . 3_655
C4 C4A C4A 27.7(17) 3_655 3_655
C5A C4A C4A 91.4(7) . 3_655
N1 C4A C4A 53.4(3) . 3_655
C5 C4A C4A 108.2(7) . 3_655
C5 C4A C4A 58.8(6) 3_655 3_655
C4A C4A C4A 90.000(5) 4_565 3_655
C3 C3 C3A 177.6(14) 13_565 .
C3 C3 C2 103.5(11) 13_565 13_565
C3A C3 C2 78.5(16) . 13_565
C3 C3 C3 90.000(9) 13_565 14
C3A C3 C3 87.8(13) . 14
C2 C3 C3 122.6(6) 13_565 14
C3 C3 C3 69.4(19) 13_565 2_565
C3A C3 C3 108(2) . 2_565
C2 C3 C3 125.9(6) 13_565 2_565
C3 C3 C3 20.6(18) 14 2_565
C3 C3 C3A 1.6(9) 13_565 13_565
C3A C3 C3A 176(2) . 13_565
C2 C3 C3A 104.8(15) 13_565 13_565
C3 C3 C3A 88.5(8) 14 13_565
C3 C3 C3A 67.9(19) 2_565 13_565
C3 C3 C2 57.6(9) 13_565 .
C3A C3 C2 124.3(18) . .
C2 C3 C2 45.9(8) 13_565 .
C3 C3 C2 117.9(6) 14 .
C3 C3 C2 104.5(18) 2_565 .
C3A C3 C2 59.0(11) 13_565 .
C3 C3 C3A 126.2(8) 13_565 14
C3A C3 C3A 51.6(14) . 14
C2 C3 C3A 107.7(14) 13_565 14
C3 C3 C3A 36.2(8) 14 14
C3 C3 C3A 56.8(13) 2_565 14
C3A C3 C3A 124.7(12) 13_565 14
C2 C3 C3A 134.5(10) . 14
C3 C3 C3A 41.8(6) 13_565 2_565
C3A C3 C3A 136.0(14) . 2_565
C2 C3 C3A 122.7(13) 13_565 2_565
C3 C3 C3A 48.2(6) 14 2_565
C3 C3 C3A 27.6(14) 2_565 2_565
C3A C3 C3A 40.4(10) 13_565 2_565
C2 C3 C3A 85.3(12) . 2_565
C3A C3 C3A 84.4(8) 14 2_565
C3 C3A C3A 92.2(13) . 14
C3 C3A C3 0.8(5) . 13_565
C3A C3A C3 91.5(8) 14 13_565
C3 C3A C2 61.9(11) . 13_565
C3A C3A C2 120.7(6) 14 13_565
C3 C3A C2 62.6(7) 13_565 13_565
C3 C3A C3 56.0(16) . 14
C3A C3A C3 36.2(8) 14 14
C3 C3A C3 55.3(12) 13_565 14
C2 C3A C3 98.4(10) 13_565 14
C3 C3A C3 44.0(14) . 2_565
C3A C3A C3 48.2(6) 14 2_565
C3 C3A C3 43.3(11) 13_565 2_565
C2 C3A C3 90.4(9) 13_565 2_565
C3 C3A C3 12.0(12) 14 2_565
C2 C2 C3 76.5(11) 13_565 6_566
C2 C2 C3 76.5(11) 13_565 13_565
C3 C2 C3 108.0(14) 6_566 13_565
C2 C2 C3A 116.1(7) 13_565 6_566
C3 C2 C3A 39.6(11) 6_566 6_566
C3 C2 C3A 115.2(10) 13_565 6_566
C2 C2 C3A 116.1(7) 13_565 13_565
C3 C2 C3A 115.2(10) 6_566 13_565
C3 C2 C3A 39.6(11) 13_565 13_565
C3A C2 C3A 95.3(12) 6_566 13_565
C2 C2 C3 57.6(9) 13_565 .
C3 C2 C3 101.0(10) 6_566 .
C3 C2 C3 18.8(18) 13_565 .
C3A C2 C3 121.0(9) 6_566 .
C3A C2 C3 58.4(10) 13_565 .
C2 C2 C3 57.6(9) 13_565 10_556
C3 C2 C3 18.8(18) 6_566 10_556
C3 C2 C3 101.0(10) 13_565 10_556
C3A C2 C3 58.4(10) 6_566 10_556
C3A C2 C3 121.0(9) 13_565 10_556
C3 C2 C3 89.3(13) . 10_556
C2 C2 C1 87.0(4) 13_565 .
C3 C2 C1 121.7(7) 6_566 .
C3 C2 C1 121.7(7) 13_565 .
C3A C2 C1 122.2(7) 6_566 .
C3A C2 C1 122.2(7) 13_565 .
C3 C2 C1 116.1(7) . .
C3 C2 C1 116.1(7) 10_556 .
C2 C2 C1 56.4(3) 13_565 13_565
C3 C2 C1 108.6(9) 6_566 13_565
C3 C2 C1 108.6(9) 13_565 13_565
C3A C2 C1 132.0(6) 6_566 13_565
C3A C2 C1 132.0(6) 13_565 13_565
C3 C2 C1 95.4(8) . 13_565
C3 C2 C1 95.4(8) 10_556 13_565
C1 C2 C1 30.6(6) . 13_565
C4A N1 C4A 73.2(6) 4_565 .
C4A N1 C4A 73.2(6) 4_565 2_665
C4A N1 C4A 115.0(14) . 2_665
C4A N1 C4A 115.0(14) 4_565 3_655
C4A N1 C4A 73.2(6) . 3_655
C4A N1 C4A 73.2(6) 2_665 3_655
C4A N1 C4 38.22(13) 4_565 4_565
C4A N1 C4 104.2(5) . 4_565
C4A N1 C4 38.22(14) 2_665 4_565
C4A N1 C4 104.2(5) 3_655 4_565
C4A N1 C4 38.22(13) 4_565 .
C4A N1 C4 38.22(13) . .
C4A N1 C4 104.2(5) 2_665 .
C4A N1 C4 104.2(5) 3_655 .
C4 N1 C4 75.3(5) 4_565 .
C4A N1 C4 104.2(5) 4_565 3_655
C4A N1 C4 38.22(13) . 3_655
C4A N1 C4 104.2(5) 2_665 3_655
C4A N1 C4 38.22(13) 3_655 3_655
C4 N1 C4 119.6(11) 4_565 3_655
C4 N1 C4 75.3(5) . 3_655
C4A N1 C4 104.2(5) 4_565 2_665
C4A N1 C4 104.2(5) . 2_665
C4A N1 C4 38.22(14) 2_665 2_665
C4A N1 C4 38.22(14) 3_655 2_665
C4 N1 C4 75.3(5) 4_565 2_665
C4 N1 C4 119.6(11) . 2_665
C4 N1 C4 75.3(5) 3_655 2_665
C4A N1 Zn1 122.5(7) 4_565 .
C4A N1 Zn1 122.5(7) . .
C4A N1 Zn1 122.5(7) 2_665 .
C4A N1 Zn1 122.5(7) 3_655 .
C4 N1 Zn1 120.2(5) 4_565 .
C4 N1 Zn1 120.2(5) . .
C4 N1 Zn1 120.2(5) 3_655 .
C4 N1 Zn1 120.2(5) 2_665 .
O1 Zn1 O1 25.5(2) 16 3_655
O1 Zn1 O1 62.8(2) 16 .
O1 Zn1 O1 88.02(2) 3_655 .
O1 Zn1 O1 88.02(2) 16 14_655
O1 Zn1 O1 62.8(2) 3_655 14_655
O1 Zn1 O1 146.50(19) . 14_655
O1 Zn1 O1 112.8(2) 16 2_665
O1 Zn1 O1 88.02(2) 3_655 2_665
O1 Zn1 O1 158.58(13) . 2_665
O1 Zn1 O1 25.5(2) 14_655 2_665
O1 Zn1 O1 158.58(13) 16 15_665
O1 Zn1 O1 146.50(19) 3_655 15_665
O1 Zn1 O1 112.8(2) . 15_665
O1 Zn1 O1 88.02(2) 14_655 15_665
O1 Zn1 O1 62.8(2) 2_665 15_665
O1 Zn1 O1 88.02(2) 16 13_565
O1 Zn1 O1 112.8(2) 3_655 13_565
O1 Zn1 O1 25.5(2) . 13_565
O1 Zn1 O1 158.58(13) 14_655 13_565
O1 Zn1 O1 146.50(19) 2_665 13_565
O1 Zn1 O1 88.02(2) 15_665 13_565
O1 Zn1 O1 146.50(19) 16 4_565
O1 Zn1 O1 158.58(13) 3_655 4_565
O1 Zn1 O1 88.02(2) . 4_565
O1 Zn1 O1 112.8(2) 14_655 4_565
O1 Zn1 O1 88.02(2) 2_665 4_565
O1 Zn1 O1 25.5(2) 15_665 4_565
O1 Zn1 O1 62.8(2) 13_565 4_565
O1 Zn1 N1 100.71(7) 16 .
O1 Zn1 N1 100.71(7) 3_655 .
O1 Zn1 N1 100.71(7) . .
O1 Zn1 N1 100.71(7) 14_655 .
O1 Zn1 N1 100.71(7) 2_665 .
O1 Zn1 N1 100.71(7) 15_665 .
O1 Zn1 N1 100.71(7) 13_565 .
O1 Zn1 N1 100.71(7) 4_565 .
O1 Zn1 Zn1 79.29(7) 16 9_666
O1 Zn1 Zn1 79.29(7) 3_655 9_666
O1 Zn1 Zn1 79.29(7) . 9_666
O1 Zn1 Zn1 79.29(7) 14_655 9_666
O1 Zn1 Zn1 79.29(7) 2_665 9_666
O1 Zn1 Zn1 79.29(7) 15_665 9_666
O1 Zn1 Zn1 79.29(7) 13_565 9_666
O1 Zn1 Zn1 79.29(7) 4_565 9_666
N1 Zn1 Zn1 180.000(1) . 9_666
O1 O1 C1 91.7(4) 13_565 13_565
O1 O1 C1 53.2(3) 13_565 .
C1 O1 C1 38.5(7) 13_565 .
O1 O1 Zn1 77.27(11) 13_565 .
C1 O1 Zn1 127.4(4) 13_565 .
C1 O1 Zn1 110.5(4) . .
C1 C1 O1 88.3(4) 13_565 13_565
C1 C1 O1 88.3(4) 13_565 6_566
O1 C1 O1 125.7(8) 13_565 6_566
C1 C1 O1 53.2(3) 13_565 10_556
O1 C1 O1 116.8(6) 13_565 10_556
O1 C1 O1 35.1(3) 6_566 10_556
C1 C1 O1 53.2(3) 13_565 .
O1 C1 O1 35.1(3) 13_565 .
O1 C1 O1 116.8(6) 6_566 .
O1 C1 O1 90.9(5) 10_556 .
C1 C1 C2 93.0(4) 13_565 .
O1 C1 C2 117.2(4) 13_565 .
O1 C1 C2 117.2(4) 6_566 .
O1 C1 C2 113.3(5) 10_556 .
O1 C1 C2 113.3(5) . .
C1 C1 C2 56.4(3) 13_565 13_565
O1 C1 C2 111.3(4) 13_565 13_565
O1 C1 C2 111.3(4) 6_566 13_565
O1 C1 C2 88.4(4) 10_556 13_565
O1 C1 C2 88.4(4) . 13_565
C2 C1 C2 36.7(5) . 13_565
C6 C6 C5A 122.8(5) 9_667 2_665
C6 C6 C5A 122.8(5) 9_667 4_565
C5A C6 C5A 73.0(5) 2_665 4_565
C6 C6 C5A 122.8(5) 9_667 .
C5A C6 C5A 114.4(10) 2_665 .
C5A C6 C5A 73.0(5) 4_565 .
C6 C6 C5A 122.8(5) 9_667 3_655
C5A C6 C5A 73.0(5) 2_665 3_655
C5A C6 C5A 114.4(10) 4_565 3_655
C5A C6 C5A 73.0(5) . 3_655
C6 C6 C5 119.8(4) 9_667 4_565
C5A C6 C5 38.29(12) 2_665 4_565
C5A C6 C5 38.29(12) 4_565 4_565
C5A C6 C5 104.3(5) . 4_565
C5A C6 C5 104.3(5) 3_655 4_565
C6 C6 C5 119.8(4) 9_667 .
C5A C6 C5 104.3(5) 2_665 .
C5A C6 C5 38.29(12) 4_565 .
C5A C6 C5 38.29(12) . .
C5A C6 C5 104.3(5) 3_655 .
C5 C6 C5 75.7(4) 4_565 .
C6 C6 C5 119.8(4) 9_667 2_665
C5A C6 C5 38.29(12) 2_665 2_665
C5A C6 C5 104.3(5) 4_565 2_665
C5A C6 C5 104.3(5) . 2_665
C5A C6 C5 38.29(12) 3_655 2_665
C5 C6 C5 75.7(4) 4_565 2_665
C5 C6 C5 120.4(8) . 2_665
C6 C6 C5 119.8(4) 9_667 3_655
C5A C6 C5 104.3(5) 2_665 3_655
C5A C6 C5 104.3(5) 4_565 3_655
C5A C6 C5 38.29(12) . 3_655
C5A C6 C5 38.29(12) 3_655 3_655
C5 C6 C5 120.4(8) 4_565 3_655
C5 C6 C5 75.7(4) . 3_655
C5 C6 C5 75.7(4) 2_665 3_655
C5A C5 C5A 123(2) 4_565 .
C5A C5 C4 87.3(11) 4_565 .
C5A C5 C4 87.3(11) . .
C5A C5 C6 66.2(11) 4_565 .
C5A C5 C6 66.2(11) . .
C4 C5 C6 116.9(10) . .
C5A C5 C4A 51.5(9) 4_565 4_565
C5A C5 C4A 106.7(14) . 4_565
C4 C5 C4A 35.8(5) . 4_565
C6 C5 C4A 97.2(7) . 4_565
C5A C5 C4A 106.7(14) 4_565 .
C5A C5 C4A 51.5(9) . .
C4 C5 C4A 35.8(5) . .
C6 C5 C4A 97.2(7) . .
C4A C5 C4A 62.5(12) 4_565 .
C5A C5 C5 16.5(11) 4_565 4_565
C5A C5 C5 106.4(11) . 4_565
C4 C5 C5 88.0(6) . 4_565
C6 C5 C5 52.14(18) . 4_565
C4A C5 C5 54.0(5) 4_565 4_565
C4A C5 C5 98.4(7) . 4_565
C5A C5 C5 106.4(11) 4_565 3_655
C5A C5 C5 16.5(11) . 3_655
C4 C5 C5 88.0(6) . 3_655
C6 C5 C5 52.14(18) . 3_655
C4A C5 C5 98.4(7) 4_565 3_655
C4A C5 C5 54.0(5) . 3_655
C5 C5 C5 90.000(3) 4_565 3_655
C4A C4 C4A 125(3) 4_565 .
C4A C4 C5 90.7(15) 4_565 .
C4A C4 C5 90.7(15) . .
C4A C4 N1 66.7(17) 4_565 .
C4A C4 N1 66.7(17) . .
C5 C4 N1 123.1(12) . .
C4A C4 C5A 52.4(12) 4_565 4_565
C4A C4 C5A 110.7(19) . 4_565
C5 C4 C5A 38.3(4) . 4_565
N1 C4 C5A 100.4(9) . 4_565
C4A C4 C5A 110.7(19) 4_565 .
C4A C4 C5A 52.4(12) . .
C5 C4 C5A 38.3(4) . .
N1 C4 C5A 100.4(9) . .
C5A C4 C5A 66.0(9) 4_565 .
C4A C4 C4 17.3(17) 4_565 4_565
C4A C4 C4 107.3(17) . 4_565
C5 C4 C4 92.0(6) . 4_565
N1 C4 C4 52.3(2) . 4_565
C5A C4 C4 55.5(5) 4_565 4_565
C5A C4 C4 101.8(6) . 4_565
C4A C4 C4 107.3(17) 4_565 3_655
C4A C4 C4 17.3(17) . 3_655
C5 C4 C4 92.0(6) . 3_655
N1 C4 C4 52.3(2) . 3_655
C5A C4 C4 101.8(6) 4_565 3_655
C5A C4 C4 55.5(5) . 3_655
C4 C4 C4 90.000(3) 4_565 3_655

loop_
_geom_bond_atom_site_label_1
_geom_bond_atom_site_label_2
_geom_bond_distance
_geom_bond_site_symmetry_2
C5A C5 0.990(5) .
C5A C5 0.990(5) 3_655
C5A C4A 1.264(16) .
C5A C6 1.461(12) .
C5A C4 1.595(14) .
C5A C4 1.595(14) 3_655
C5A C5A 1.737(17) 4_565
C5A C5A 1.737(17) 3_655
C4A C4 0.946(6) .
C4A C4 0.946(6) 3_655
C4A N1 1.404(17) .
C4A C5 1.616(15) .
C4A C5 1.616(15) 3_655
C4A C4A 1.68(3) 4_565
C4A C4A 1.68(3) 3_655
C3 C3 0.50(5) 13_565
C3 C3A 0.95(3) .
C3 C2 1.311(13) 13_565
C3 C3 1.33(2) 14
C3 C3 1.42(3) 2_565
C3 C3A 1.45(3) 13_565
C3 C2 1.508(17) .
C3 C3A 1.604(17) 14
C3 C3A 1.94(2) 2_565
C3A C3A 1.26(2) 14
C3A C3 1.45(3) 13_565
C3A C2 1.456(12) 13_565
C3A C3 1.604(17) 14
C3A C3 1.94(2) 2_565
C2 C2 1.114(16) 13_565
C2 C3 1.311(13) 6_566
C2 C3 1.311(13) 13_565
C2 C3A 1.456(12) 6_566
C2 C3A 1.456(12) 13_565
C2 C3 1.508(17) 10_556
C2 C1 1.554(10) .
C2 C1 1.863(10) 13_565
N1 C4A 1.404(17) 4_565
N1 C4A 1.404(17) 2_665
N1 C4A 1.404(17) 3_655
N1 C4 1.478(15) 4_565
N1 C4 1.478(15) .
N1 C4 1.478(15) 3_655
N1 C4 1.478(15) 2_665
N1 Zn1 2.005(4) .
Zn1 O1 1.991(3) 16
Zn1 O1 1.991(3) 3_655
Zn1 O1 1.991(3) .
Zn1 O1 1.991(3) 14_655
Zn1 O1 1.991(3) 2_665
Zn1 O1 1.991(3) 15_665
Zn1 O1 1.991(3) 13_565
Zn1 O1 1.991(3) 4_565
Zn1 Zn1 2.9131(17) 9_666
O1 O1 0.877(8) 13_565
O1 C1 1.221(4) 13_565
O1 C1 1.524(6) .
C1 C1 0.949(17) 13_565
C1 O1 1.221(4) 13_565
C1 O1 1.221(4) 6_566
C1 O1 1.524(6) 10_556
C1 C2 1.863(10) 13_565
C6 C6 1.409(10) 9_667
C6 C5A 1.461(12) 2_665
C6 C5A 1.461(12) 4_565
C6 C5A 1.461(12) 3_655
C6 C5 1.546(11) 4_565
C6 C5 1.546(11) .
C6 C5 1.546(11) 2_665
C6 C5 1.546(11) 3_655
C5 C5A 0.990(5) 4_565
C5 C4 1.299(15) .
C5 C4A 1.616(15) 4_565
C5 C5 1.898(15) 4_565
C5 C5 1.898(15) 3_655
C4 C4A 0.946(6) 4_565
C4 C5A 1.595(14) 4_565
C4 C4 1.81(2) 4_565
C4 C4 1.81(2) 3_655

loop_
_platon_squeeze_void_nr
_platon_squeeze_void_average_x
_platon_squeeze_void_average_y
_platon_squeeze_void_average_z
_platon_squeeze_void_volume
_platon_squeeze_void_count_electrons
_platon_squeeze_void_content
1 -0.028 -0.019 -0.005 1515 651 ' '
